data_4070324
loop_
_publ_author_name
'Azerraf, Clarite'
'Gelman, Dmitri'

_publ_section_title
;
 New Shapes of PC(sp3)P Pincer Complexes
;
_journal_issue 22
_journal_name_full Organometallics
_journal_page_first 6578
_journal_paper_doi 10.1021/om900723s
_journal_volume 28
_journal_year 2009
_chemical_formula_moiety 'C32 H39 Cl P2 Pt, 2(C2 H3 N)'
_chemical_formula_sum 'C36 H45 Cl N2 P2 Pt'
_chemical_formula_weight 798.22
_chemical_name_systematic
; 
 ? 
;
_space_group_IT_number 14
_symmetry_cell_setting monoclinic
_symmetry_space_group_name_Hall '-P 2yn'
_symmetry_space_group_name_H-M 'P 1 21/n 1'
_atom_sites_solution_hydrogens geom
_atom_sites_solution_primary direct
_atom_sites_solution_secondary difmap
_audit_creation_method SHELXL-97
_cell_angle_alpha 90.00
_cell_angle_beta 96.2440(10)
_cell_angle_gamma 90.00
_cell_formula_units_Z 4
_cell_length_a 14.6217(9)
_cell_length_b 15.0484(10)
_cell_length_c 15.6422(10)
_cell_measurement_temperature 295(1)
_cell_volume 3421.4(4)
_computing_cell_refinement 'Bruker SMART'
_computing_data_collection 'Bruker SMART'
_computing_data_reduction 'Bruker SAINT'
_computing_molecular_graphics 'Bruker SHELXTL'
_computing_publication_material 'Bruker SHELXTL'
_computing_structure_refinement 'SHELXL-97 (Sheldrick, 1997)'
_computing_structure_solution 'SHELXS-97 (Sheldrick, 1990)'
_diffrn_ambient_temperature 295(1)
_diffrn_measured_fraction_theta_full 0.997
_diffrn_measured_fraction_theta_max 0.997
_diffrn_measurement_device_type 'CCD area detector'
_diffrn_measurement_method 'phi and omega scans'
_diffrn_radiation_monochromator graphite
_diffrn_radiation_source 'fine-focus sealed tube'
_diffrn_radiation_type MoK\a
_diffrn_radiation_wavelength 0.71073
_diffrn_reflns_av_R_equivalents 0.0373
_diffrn_reflns_av_sigmaI/netI 0.0303
_diffrn_reflns_limit_h_max 18
_diffrn_reflns_limit_h_min -18
_diffrn_reflns_limit_k_max 19
_diffrn_reflns_limit_k_min -19
_diffrn_reflns_limit_l_max 19
_diffrn_reflns_limit_l_min -19
_diffrn_reflns_number 37197
_diffrn_reflns_theta_full 27.00
_diffrn_reflns_theta_max 27.00
_diffrn_reflns_theta_min 1.88
_exptl_absorpt_coefficient_mu 4.300
_exptl_absorpt_correction_T_max 0.683
_exptl_absorpt_correction_T_min 0.442
_exptl_absorpt_correction_type multi-scan
_exptl_absorpt_process_details 'Bruker SADABS V2.05'
_exptl_crystal_colour colorless
_exptl_crystal_density_diffrn 1.550
_exptl_crystal_density_method 'not measured'
_exptl_crystal_description plate
_exptl_crystal_F_000 1600
_exptl_crystal_size_max 0.20
_exptl_crystal_size_mid 0.19
_exptl_crystal_size_min 0.09
_refine_diff_density_max 1.267
_refine_diff_density_min -0.608
_refine_diff_density_rms 0.107
_refine_ls_extinction_method none
_refine_ls_goodness_of_fit_ref 1.048
_refine_ls_hydrogen_treatment constr
_refine_ls_matrix_type full
_refine_ls_number_parameters 389
_refine_ls_number_reflns 7445
_refine_ls_number_restraints 0
_refine_ls_restrained_S_all 1.048
_refine_ls_R_factor_all 0.0489
_refine_ls_R_factor_gt 0.0346
_refine_ls_shift/su_max 0.003
_refine_ls_shift/su_mean 0.000
_refine_ls_structure_factor_coef Fsqd
_refine_ls_weighting_details 'calc w=1/[\s^2^(Fo^2^)+(0.0425P)^2^+1.4535P] where P=(Fo^2^+2Fc^2^)/3'
_refine_ls_weighting_scheme calc
_refine_ls_wR_factor_gt 0.0779
_refine_ls_wR_factor_ref 0.0828
_reflns_number_gt 5736
_reflns_number_total 7445
_reflns_threshold_expression >2sigma(I)
_cod_data_source_file om900723s_si_002.cif
_cod_data_source_block klarit1m
_cod_depositor_comments
;
The following automatic conversions were performed:

'_symmetry_cell_setting' value 'Monoclinic' changed to 'monoclinic'
according to /home/saulius/struct/CIF-dictionaries/cif_core.dic
dictionary named 'cif_core.dic' version 2.4.2 from 2011-04-26.

Automatic conversion script
Id: cif_fix_values 1715 2011-07-08 13:25:40Z adriana 
;
_cod_original_sg_symbol_H-M P2(1)/n
_cod_database_code 4070324

loop_
_symmetry_equiv_pos_as_xyz
'x, y, z'
'-x+1/2, y+1/2, -z+1/2'
'-x, -y, -z'
'x-1/2, -y-1/2, z-1/2'

loop_
_atom_site_label
_atom_site_type_symbol
_atom_site_fract_x
_atom_site_fract_y
_atom_site_fract_z
_atom_site_U_iso_or_equiv
_atom_site_adp_type
_atom_site_occupancy
_atom_site_symmetry_multiplicity
_atom_site_calc_flag
_atom_site_refinement_flags
C1 C 0.6397(2) 0.1846(2) 0.6415(2) 0.0293(8) Uani 1 1 d .
C2 C 0.7596(3) 0.1184(2) 0.7644(2) 0.0384(9) Uani 1 1 d .
H2 H 0.8040 0.0937 0.8097 0.046 Uiso 1 1 calc R
C3 C 0.6217(3) 0.2072(2) 0.7335(2) 0.0329(8) Uani 1 1 d .
C4 C 0.5415(3) 0.2476(2) 0.7530(3) 0.0365(9) Uani 1 1 d .
C5 C 0.5273(4) 0.2582(3) 0.8403(3) 0.0507(12) Uani 1 1 d .
H5 H 0.4733 0.2840 0.8548 0.061 Uiso 1 1 calc R
C6 C 0.5940(4) 0.2301(3) 0.9041(3) 0.0557(13) Uani 1 1 d .
H6 H 0.5858 0.2398 0.9615 0.067 Uiso 1 1 calc R
C7 C 0.6726(3) 0.1880(3) 0.8837(3) 0.0491(11) Uani 1 1 d .
H7 H 0.7163 0.1684 0.9272 0.059 Uiso 1 1 calc R
C8 C 0.6862(3) 0.1751(2) 0.7989(2) 0.0367(9) Uani 1 1 d .
C9 C 0.7411(2) 0.2046(2) 0.6321(2) 0.0317(8) Uani 1 1 d .
C10 C 0.7704(3) 0.2416(2) 0.5590(3) 0.0373(9) Uani 1 1 d .
C11 C 0.8660(3) 0.2490(2) 0.5538(4) 0.0492(11) Uani 1 1 d .
H11 H 0.8872 0.2722 0.5045 0.059 Uiso 1 1 calc R
C12 C 0.9280(3) 0.2220(3) 0.6215(3) 0.0517(11) Uani 1 1 d .
H12 H 0.9907 0.2300 0.6190 0.062 Uiso 1 1 calc R
C13 C 0.8972(3) 0.1831(3) 0.6932(3) 0.0478(11) Uani 1 1 d .
H13 H 0.9394 0.1636 0.7381 0.057 Uiso 1 1 calc R
C14 C 0.8045(2) 0.1730(2) 0.6985(2) 0.0351(8) Uani 1 1 d .
C15 C 0.6413(2) 0.0814(2) 0.6444(2) 0.0310(8) Uani 1 1 d .
C16 C 0.5885(3) 0.0237(2) 0.5917(2) 0.0353(8) Uani 1 1 d .
H16 H 0.5457 0.0459 0.5486 0.042 Uiso 1 1 calc R
C17 C 0.5986(3) -0.0679(3) 0.6025(3) 0.0430(10) Uani 1 1 d .
H17 H 0.5626 -0.1066 0.5668 0.052 Uiso 1 1 calc R
C18 C 0.6622(3) -0.1011(3) 0.6665(3) 0.0447(10) Uani 1 1 d .
H18 H 0.6693 -0.1622 0.6732 0.054 Uiso 1 1 calc R
C19 C 0.7155(3) -0.0434(3) 0.7209(3) 0.0429(10) Uani 1 1 d .
H19 H 0.7578 -0.0658 0.7643 0.051 Uiso 1 1 calc R
C20 C 0.7053(2) 0.0467(2) 0.7099(2) 0.0338(8) Uani 1 1 d .
C21 C 0.3562(3) 0.2116(3) 0.6688(3) 0.0438(10) Uani 1 1 d .
H21 H 0.3319 0.2299 0.7221 0.053 Uiso 1 1 calc R
C22 C 0.3751(4) 0.1132(3) 0.6739(4) 0.0673(15) Uani 1 1 d .
H22A H 0.3189 0.0819 0.6794 0.101 Uiso 1 1 calc R
H22B H 0.4186 0.1010 0.7230 0.101 Uiso 1 1 calc R
H22C H 0.3999 0.0942 0.6226 0.101 Uiso 1 1 calc R
C23 C 0.2845(4) 0.2333(4) 0.5939(4) 0.0732(17) Uani 1 1 d .
H23A H 0.3052 0.2123 0.5414 0.110 Uiso 1 1 calc R
H23B H 0.2754 0.2964 0.5906 0.110 Uiso 1 1 calc R
H23C H 0.2274 0.2048 0.6025 0.110 Uiso 1 1 calc R
C24 C 0.4295(3) 0.3923(3) 0.6670(3) 0.0454(10) Uani 1 1 d .
H24 H 0.3997 0.4094 0.6103 0.055 Uiso 1 1 calc R
C25 C 0.5149(4) 0.4503(3) 0.6846(4) 0.0702(15) Uani 1 1 d .
H25A H 0.4977 0.5117 0.6786 0.105 Uiso 1 1 calc R
H25B H 0.5576 0.4361 0.6442 0.105 Uiso 1 1 calc R
H25C H 0.5431 0.4396 0.7420 0.105 Uiso 1 1 calc R
C26 C 0.3618(4) 0.4128(3) 0.7308(4) 0.0714(15) Uani 1 1 d .
H26A H 0.3868 0.3937 0.7871 0.107 Uiso 1 1 calc R
H26B H 0.3051 0.3821 0.7144 0.107 Uiso 1 1 calc R
H26C H 0.3506 0.4756 0.7315 0.107 Uiso 1 1 calc R
C27 C 0.6943(3) 0.2034(3) 0.3807(3) 0.0434(10) Uani 1 1 d .
H27 H 0.7563 0.2153 0.3653 0.052 Uiso 1 1 calc R
C28 C 0.6874(4) 0.1054(3) 0.4000(3) 0.0675(15) Uani 1 1 d .
H28A H 0.6256 0.0914 0.4107 0.101 Uiso 1 1 calc R
H28B H 0.7290 0.0909 0.4498 0.101 Uiso 1 1 calc R
H28C H 0.7032 0.0715 0.3517 0.101 Uiso 1 1 calc R
C29 C 0.6260(5) 0.2297(4) 0.3054(4) 0.0732(16) Uani 1 1 d .
H29A H 0.6379 0.1964 0.2555 0.110 Uiso 1 1 calc R
H29B H 0.6319 0.2921 0.2942 0.110 Uiso 1 1 calc R
H29C H 0.5647 0.2174 0.3187 0.110 Uiso 1 1 calc R
C30 C 0.6925(3) 0.3859(3) 0.4442(3) 0.0436(10) Uani 1 1 d .
H30 H 0.6375 0.4017 0.4058 0.052 Uiso 1 1 calc R
C31 C 0.6954(4) 0.4477(3) 0.5208(3) 0.0735(15) Uani 1 1 d .
H31A H 0.7457 0.4315 0.5625 0.110 Uiso 1 1 calc R
H31B H 0.6387 0.4431 0.5463 0.110 Uiso 1 1 calc R
H31C H 0.7034 0.5078 0.5023 0.110 Uiso 1 1 calc R
C32 C 0.7746(4) 0.4021(4) 0.3941(4) 0.0777(16) Uani 1 1 d .
H32A H 0.7750 0.4632 0.3763 0.117 Uiso 1 1 calc R
H32B H 0.7700 0.3644 0.3443 0.117 Uiso 1 1 calc R
H32C H 0.8304 0.3891 0.4300 0.117 Uiso 1 1 calc R
C33 C 1.0366(5) 0.4357(4) 0.6114(4) 0.0772(17) Uani 1 1 d .
C34 C 0.9623(5) 0.4767(5) 0.6475(5) 0.123(3) Uani 1 1 d .
H34A H 0.9635 0.4597 0.7068 0.184 Uiso 1 1 calc R
H34B H 0.9052 0.4582 0.6165 0.184 Uiso 1 1 calc R
H34C H 0.9678 0.5401 0.6437 0.184 Uiso 1 1 calc R
C35 C 0.1134(4) 0.0435(4) 0.5267(5) 0.0823(18) Uani 1 1 d .
C36 C 0.1380(5) 0.0259(4) 0.4432(4) 0.098(2) Uani 1 1 d .
H36A H 0.1270 -0.0356 0.4295 0.148 Uiso 1 1 calc R
H36B H 0.2020 0.0391 0.4415 0.148 Uiso 1 1 calc R
H36C H 0.1017 0.0623 0.4021 0.148 Uiso 1 1 calc R
Cl1 Cl 0.45029(7) 0.32831(8) 0.44546(6) 0.0510(3) Uani 1 1 d .
N1 N 1.0951(5) 0.4032(5) 0.5838(5) 0.124(2) Uani 1 1 d .
N2 N 0.0932(5) 0.0574(5) 0.5934(5) 0.129(3) Uani 1 1 d .
P1 P 0.46211(7) 0.27458(7) 0.65930(6) 0.0332(2) Uani 1 1 d .
P2 P 0.67738(7) 0.26947(6) 0.47689(7) 0.0337(2) Uani 1 1 d .
Pt1 Pt 0.552274(9) 0.251996(9) 0.550814(8) 0.03036(6) Uani 1 1 d .

loop_
_atom_site_aniso_label
_atom_site_aniso_U_11
_atom_site_aniso_U_22
_atom_site_aniso_U_33
_atom_site_aniso_U_23
_atom_site_aniso_U_13
_atom_site_aniso_U_12
C1 0.0325(19) 0.0286(18) 0.0256(17) 0.0040(14) -0.0025(15) 0.0012(14)
C2 0.039(2) 0.037(2) 0.035(2) 0.0056(16) -0.0144(17) 0.0011(17)
C3 0.038(2) 0.0270(19) 0.032(2) 0.0014(15) -0.0043(16) -0.0025(16)
C4 0.041(2) 0.035(2) 0.032(2) 0.0002(16) -0.0015(17) -0.0005(17)
C5 0.058(3) 0.056(3) 0.039(2) -0.0023(19) 0.005(2) 0.010(2)
C6 0.079(4) 0.058(3) 0.029(2) -0.0022(19) -0.002(2) 0.005(2)
C7 0.063(3) 0.048(3) 0.033(2) 0.0013(19) -0.009(2) 0.002(2)
C8 0.041(2) 0.036(2) 0.031(2) 0.0012(16) -0.0049(17) -0.0030(17)
C9 0.033(2) 0.0240(18) 0.037(2) 0.0015(15) -0.0023(16) -0.0020(15)
C10 0.037(2) 0.032(2) 0.043(2) 0.0018(16) 0.0021(18) -0.0012(16)
C11 0.042(3) 0.051(3) 0.054(3) 0.008(2) 0.004(2) -0.0053(19)
C12 0.032(2) 0.053(2) 0.068(3) 0.007(2) -0.004(2) -0.005(2)
C13 0.036(2) 0.042(2) 0.061(3) 0.002(2) -0.015(2) -0.0032(18)
C14 0.031(2) 0.033(2) 0.039(2) -0.0016(16) -0.0040(16) -0.0028(15)
C15 0.0295(19) 0.0338(19) 0.0292(19) 0.0051(15) 0.0013(15) -0.0007(15)
C16 0.036(2) 0.034(2) 0.035(2) 0.0006(16) 0.0002(16) -0.0015(16)
C17 0.047(2) 0.035(2) 0.046(2) -0.0058(18) -0.0019(19) -0.0096(18)
C18 0.050(3) 0.028(2) 0.056(3) 0.0023(18) 0.006(2) 0.0010(18)
C19 0.042(2) 0.040(2) 0.045(2) 0.0095(18) -0.0030(19) 0.0045(18)
C20 0.031(2) 0.036(2) 0.033(2) 0.0040(16) 0.0003(16) -0.0006(15)
C21 0.035(2) 0.053(2) 0.045(2) -0.007(2) 0.0093(18) -0.0073(19)
C22 0.065(3) 0.052(3) 0.087(4) -0.005(3) 0.018(3) -0.015(3)
C23 0.045(3) 0.098(4) 0.073(4) 0.001(3) -0.008(3) -0.013(3)
C24 0.052(3) 0.039(2) 0.046(2) 0.0017(18) 0.005(2) 0.0125(19)
C25 0.078(4) 0.044(3) 0.089(4) -0.005(3) 0.013(3) -0.011(2)
C26 0.078(4) 0.057(3) 0.083(4) -0.006(3) 0.029(3) 0.015(3)
C27 0.048(2) 0.044(2) 0.039(2) -0.0049(19) 0.0118(19) -0.0038(19)
C28 0.085(4) 0.051(3) 0.070(4) -0.018(3) 0.023(3) -0.006(3)
C29 0.081(4) 0.094(4) 0.042(3) -0.012(3) -0.003(3) 0.011(3)
C30 0.052(3) 0.036(2) 0.043(2) 0.0113(18) 0.005(2) -0.0012(18)
C31 0.094(4) 0.044(3) 0.083(4) -0.010(3) 0.015(3) -0.005(3)
C32 0.083(4) 0.064(3) 0.092(4) 0.021(3) 0.032(3) -0.009(3)
C33 0.082(4) 0.068(4) 0.086(4) -0.013(3) 0.026(4) -0.017(3)
C34 0.089(5) 0.141(7) 0.143(7) -0.052(5) 0.031(5) 0.008(5)
C35 0.062(4) 0.088(5) 0.099(5) 0.016(4) 0.015(4) 0.006(3)
C36 0.102(5) 0.101(5) 0.096(5) 0.006(4) 0.030(4) 0.022(4)
Cl1 0.0489(6) 0.0594(7) 0.0425(6) 0.0142(5) -0.0054(5) 0.0135(5)
N1 0.116(5) 0.112(5) 0.153(6) -0.039(4) 0.053(5) -0.021(4)
N2 0.112(5) 0.170(7) 0.107(5) 0.010(5) 0.025(4) 0.029(5)
P1 0.0332(5) 0.0350(5) 0.0309(5) 0.0003(4) 0.0012(4) 0.0021(4)
P2 0.0359(5) 0.0331(5) 0.0317(5) 0.0032(4) 0.0023(4) 0.0006(4)
Pt1 0.03128(9) 0.03060(9) 0.02821(9) 0.00214(6) -0.00122(6) 0.00159(6)

loop_
_atom_type_symbol
_atom_type_description
_atom_type_scat_dispersion_real
_atom_type_scat_dispersion_imag
_atom_type_scat_source
C C 0.0033 0.0016 'International Tables Vol C Tables 4.2.6.8 and 6.1.1.4'
H H 0.0000 0.0000 'International Tables Vol C Tables 4.2.6.8 and 6.1.1.4'
N N 0.0061 0.0033 'International Tables Vol C Tables 4.2.6.8 and 6.1.1.4'
P P 0.1023 0.0942 'International Tables Vol C Tables 4.2.6.8 and 6.1.1.4'
Cl Cl 0.1484 0.1585 'International Tables Vol C Tables 4.2.6.8 and 6.1.1.4'
Pt Pt -1.7033 8.3905 'International Tables Vol C Tables 4.2.6.8 and 6.1.1.4'

loop_
_geom_angle_atom_site_label_1
_geom_angle_atom_site_label_2
_geom_angle_atom_site_label_3
_geom_angle
C3 C1 C9 108.3(3)
C3 C1 C15 101.5(3)
C9 C1 C15 100.7(3)
C3 C1 Pt1 112.3(2)
C9 C1 Pt1 111.7(2)
C15 C1 Pt1 121.1(2)
C8 C2 C14 108.2(3)
C8 C2 C20 104.4(3)
C14 C2 C20 103.7(3)
C8 C2 H2 113.2
C14 C2 H2 113.2
C20 C2 H2 113.2
C4 C3 C8 120.7(4)
C4 C3 C1 122.8(3)
C8 C3 C1 116.1(3)
C3 C4 C5 118.7(4)
C3 C4 P1 113.8(3)
C5 C4 P1 127.4(4)
C6 C5 C4 119.8(5)
C6 C5 H5 120.1
C4 C5 H5 120.1
C7 C6 C5 120.8(4)
C7 C6 H6 119.6
C5 C6 H6 119.6
C8 C7 C6 120.0(4)
C8 C7 H7 120.0
C6 C7 H7 120.0
C7 C8 C3 119.9(4)
C7 C8 C2 127.2(3)
C3 C8 C2 112.4(3)
C10 C9 C14 120.8(4)
C10 C9 C1 123.2(3)
C14 C9 C1 115.6(3)
C9 C10 C11 118.5(4)
C9 C10 P2 113.8(3)
C11 C10 P2 127.6(4)
C12 C11 C10 120.3(5)
C12 C11 H11 119.9
C10 C11 H11 119.9
C11 C12 C13 120.2(4)
C11 C12 H12 119.9
C13 C12 H12 119.9
C14 C13 C12 120.3(4)
C14 C13 H13 119.8
C12 C13 H13 119.8
C13 C14 C9 119.8(4)
C13 C14 C2 126.9(3)
C9 C14 C2 112.7(3)
C16 C15 C20 119.2(3)
C16 C15 C1 127.4(3)
C20 C15 C1 113.4(3)
C15 C16 C17 120.4(3)
C15 C16 H16 119.8
C17 C16 H16 119.8
C18 C17 C16 120.0(4)
C18 C17 H17 120.0
C16 C17 H17 120.0
C17 C18 C19 120.3(4)
C17 C18 H18 119.9
C19 C18 H18 119.9
C20 C19 C18 119.5(4)
C20 C19 H19 120.2
C18 C19 H19 120.2
C19 C20 C15 120.7(3)
C19 C20 C2 125.5(3)
C15 C20 C2 113.8(3)
C22 C21 C23 111.0(4)
C22 C21 P1 111.1(3)
C23 C21 P1 110.1(3)
C22 C21 H21 108.2
C23 C21 H21 108.2
P1 C21 H21 108.2
C21 C22 H22A 109.5
C21 C22 H22B 109.5
H22A C22 H22B 109.5
C21 C22 H22C 109.5
H22A C22 H22C 109.5
H22B C22 H22C 109.5
C21 C23 H23A 109.5
C21 C23 H23B 109.5
H23A C23 H23B 109.5
C21 C23 H23C 109.5
H23A C23 H23C 109.5
H23B C23 H23C 109.5
C26 C24 C25 110.2(4)
C26 C24 P1 115.6(3)
C25 C24 P1 110.5(3)
C26 C24 H24 106.7
C25 C24 H24 106.7
P1 C24 H24 106.7
C24 C25 H25A 109.5
C24 C25 H25B 109.5
H25A C25 H25B 109.5
C24 C25 H25C 109.5
H25A C25 H25C 109.5
H25B C25 H25C 109.5
C24 C26 H26A 109.5
C24 C26 H26B 109.5
H26A C26 H26B 109.5
C24 C26 H26C 109.5
H26A C26 H26C 109.5
H26B C26 H26C 109.5
C28 C27 C29 111.0(4)
C28 C27 P2 110.3(3)
C29 C27 P2 111.0(3)
C28 C27 H27 108.1
C29 C27 H27 108.1
P2 C27 H27 108.1
C27 C28 H28A 109.5
C27 C28 H28B 109.5
H28A C28 H28B 109.5
C27 C28 H28C 109.5
H28A C28 H28C 109.5
H28B C28 H28C 109.5
C27 C29 H29A 109.5
C27 C29 H29B 109.5
H29A C29 H29B 109.5
C27 C29 H29C 109.5
H29A C29 H29C 109.5
H29B C29 H29C 109.5
C31 C30 C32 110.7(4)
C31 C30 P2 111.0(3)
C32 C30 P2 114.8(3)
C31 C30 H30 106.6
C32 C30 H30 106.6
P2 C30 H30 106.6
C30 C31 H31A 109.5
C30 C31 H31B 109.5
H31A C31 H31B 109.5
C30 C31 H31C 109.5
H31A C31 H31C 109.5
H31B C31 H31C 109.5
C30 C32 H32A 109.5
C30 C32 H32B 109.5
H32A C32 H32B 109.5
C30 C32 H32C 109.5
H32A C32 H32C 109.5
H32B C32 H32C 109.5
N1 C33 C34 179.3(9)
C33 C34 H34A 109.5
C33 C34 H34B 109.5
H34A C34 H34B 109.5
C33 C34 H34C 109.5
H34A C34 H34C 109.5
H34B C34 H34C 109.5
N2 C35 C36 179.6(9)
C35 C36 H36A 109.5
C35 C36 H36B 109.5
H36A C36 H36B 109.5
C35 C36 H36C 109.5
H36A C36 H36C 109.5
H36B C36 H36C 109.5
C4 P1 C21 106.89(19)
C4 P1 C24 108.03(19)
C21 P1 C24 105.3(2)
C4 P1 Pt1 101.34(14)
C21 P1 Pt1 122.94(14)
C24 P1 Pt1 111.49(14)
C10 P2 C27 107.25(19)
C10 P2 C30 108.19(19)
C27 P2 C30 104.81(19)
C10 P2 Pt1 101.24(14)
C27 P2 Pt1 122.51(14)
C30 P2 Pt1 112.12(14)
C1 Pt1 P2 86.24(10)
C1 Pt1 P1 85.81(10)
P2 Pt1 P1 156.62(4)
C1 Pt1 Cl1 179.34(10)
P2 Pt1 Cl1 93.99(4)
P1 Pt1 Cl1 94.21(4)

loop_
_geom_bond_atom_site_label_1
_geom_bond_atom_site_label_2
_geom_bond_distance
C1 C3 1.530(5)
C1 C9 1.536(5)
C1 C15 1.555(5)
C1 Pt1 2.068(3)
C2 C8 1.516(5)
C2 C14 1.522(5)
C2 C20 1.541(5)
C2 H2 0.9800
C3 C4 1.384(6)
C3 C8 1.400(5)
C4 C5 1.412(6)
C4 P1 1.814(4)
C5 C6 1.384(7)
C5 H5 0.9300
C6 C7 1.380(7)
C6 H6 0.9300
C7 C8 1.376(5)
C7 H7 0.9300
C9 C10 1.381(5)
C9 C14 1.398(5)
C10 C11 1.414(6)
C10 P2 1.815(4)
C11 C12 1.378(7)
C11 H11 0.9300
C12 C13 1.383(6)
C12 H12 0.9300
C13 C14 1.375(5)
C13 H13 0.9300
C15 C16 1.375(5)
C15 C20 1.411(5)
C16 C17 1.394(5)
C16 H16 0.9300
C17 C18 1.383(5)
C17 H17 0.9300
C18 C19 1.394(6)
C18 H18 0.9300
C19 C20 1.372(5)
C19 H19 0.9300
C21 C22 1.507(6)
C21 C23 1.520(7)
C21 P1 1.836(4)
C21 H21 0.9800
C22 H22A 0.9600
C22 H22B 0.9600
C22 H22C 0.9600
C23 H23A 0.9600
C23 H23B 0.9600
C23 H23C 0.9600
C24 C26 1.512(6)
C24 C25 1.524(6)
C24 P1 1.842(4)
C24 H24 0.9800
C25 H25A 0.9600
C25 H25B 0.9600
C25 H25C 0.9600
C26 H26A 0.9600
C26 H26B 0.9600
C26 H26C 0.9600
C27 C28 1.511(6)
C27 C29 1.513(7)
C27 P2 1.843(4)
C27 H27 0.9800
C28 H28A 0.9600
C28 H28B 0.9600
C28 H28C 0.9600
C29 H29A 0.9600
C29 H29B 0.9600
C29 H29C 0.9600
C30 C31 1.515(6)
C30 C32 1.523(6)
C30 P2 1.845(4)
C30 H30 0.9800
C31 H31A 0.9600
C31 H31B 0.9600
C31 H31C 0.9600
C32 H32A 0.9600
C32 H32B 0.9600
C32 H32C 0.9600
C33 N1 1.113(8)
C33 C34 1.419(9)
C34 H34A 0.9600
C34 H34B 0.9600
C34 H34C 0.9600
C35 N2 1.134(8)
C35 C36 1.417(9)
C36 H36A 0.9600
C36 H36B 0.9600
C36 H36C 0.9600
Cl1 Pt1 2.3925(9)
P1 Pt1 2.2847(10)
P2 Pt1 2.2832(11)
